data_7716823
loop_
_publ_author_name
'Cant&#xf3;n-D&#xed;az, Arelly M'
'Mu&#xf1;oz-Flores, Blanca M'
'Mac&#xed;as-Gamboa, Luis F'
'Moggio, Ivana'
'Arias, Eduardo'
'Turlakov, Gleb'
'Dias, H. V. Rasika'
'Colombo, Gioele'
'Brenna, Stefano'
'Jim&#xe9;nez-P&#xe9;rez, V&#xed;ctor M'

_publ_section_title
;
 Temperature-dependent photoluminescence down to 77 K of organotin
 molecular rotors: eco-friendly synthesis, photophysical characterization,
 X-ray structures, and DFT studies.
;
_journal_issue 36
_journal_name_full 'Dalton transactions (Cambridge, England : 2003)'
_journal_page_first 15010
_journal_page_last 15031
_journal_paper_doi 10.1039/d4dt01518e
_journal_volume 53
_journal_year 2024
_chemical_formula_moiety 'C54 H38 N4 O4 Sn2'
_chemical_formula_sum 'C54 H38 N4 O4 Sn2'
_chemical_formula_weight 1044.26
_space_group_crystal_system triclinic
_space_group_IT_number 2
_space_group_name_Hall '-P 1'
_space_group_name_H-M_alt 'P -1'
_atom_sites_solution_hydrogens geom
_atom_sites_solution_primary dual
_audit_creation_date 2017-12-15
_audit_creation_method
;
Olex2 1.2
(compiled 2017.08.10 svn.r3458 for OlexSys, GUI svn.r5381)
;
_audit_update_record
;
2023-09-04 deposited with the CCDC.	2024-07-19 downloaded from the CCDC.
;
_cell_angle_alpha 80.286(2)
_cell_angle_beta 72.486(2)
_cell_angle_gamma 68.711(2)
_cell_formula_units_Z 1
_cell_length_a 9.1150(8)
_cell_length_b 10.5354(9)
_cell_length_c 12.3958(11)
_cell_measurement_reflns_used 9910
_cell_measurement_temperature 100(2)
_cell_measurement_theta_max 30.51
_cell_measurement_theta_min 3.38
_cell_volume 1055.35(16)
_computing_cell_refinement 'SAINT V8.38A (?, 2016)'
_computing_data_reduction 'SAINT V8.38A (?, 2016)'
_computing_molecular_graphics 'Olex2 (Dolomanov et al., 2009)'
_computing_publication_material 'Olex2 (Dolomanov et al., 2009)'
_computing_structure_refinement 'ShelXL (Sheldrick, 2015)'
_computing_structure_solution 'ShelXT (Sheldrick, 2015)'
_diffrn_ambient_temperature 100.0
_diffrn_detector_area_resol_mean 8
_diffrn_measured_fraction_theta_full 0.997
_diffrn_measured_fraction_theta_max 0.993
_diffrn_measurement_device_type 'Bruker D8 Quest with a Photon 100 CMOS detector'
_diffrn_measurement_method '\f and \w scans'
_diffrn_radiation_monochromator graphite
_diffrn_radiation_type MoK\a
_diffrn_radiation_wavelength 0.71073
_diffrn_reflns_av_R_equivalents 0.0185
_diffrn_reflns_av_unetI/netI 0.0246
_diffrn_reflns_Laue_measured_fraction_full 0.997
_diffrn_reflns_Laue_measured_fraction_max 0.993
_diffrn_reflns_limit_h_max 13
_diffrn_reflns_limit_h_min -12
_diffrn_reflns_limit_k_max 15
_diffrn_reflns_limit_k_min -15
_diffrn_reflns_limit_l_max 17
_diffrn_reflns_limit_l_min -17
_diffrn_reflns_number 14656
_diffrn_reflns_point_group_measured_fraction_full 0.997
_diffrn_reflns_point_group_measured_fraction_max 0.993
_diffrn_reflns_theta_full 25.242
_diffrn_reflns_theta_max 30.509
_diffrn_reflns_theta_min 3.376
_diffrn_source 'sealed tube'
_diffrn_standards_number 0
_exptl_absorpt_coefficient_mu 1.239
_exptl_absorpt_correction_T_max 0.4330
_exptl_absorpt_correction_T_min 0.3778
_exptl_absorpt_correction_type multi-scan
_exptl_absorpt_process_details
'SADABS-2016/2 (Bruker,2016/2) was used for absorption correction. wR2(int) was 0.0451 before and 0.0369 after correction. The Ratio of minimum to maximum transmission is 0.8725. The \l/2 correction factor is Not present.'
_exptl_crystal_colour orange
_exptl_crystal_colour_primary orange
_exptl_crystal_density_diffrn 1.643
_exptl_crystal_description blocks
_exptl_crystal_F_000 522
_exptl_crystal_size_max 0.15
_exptl_crystal_size_mid 0.14
_exptl_crystal_size_min 0.06
_refine_diff_density_max 0.686
_refine_diff_density_min -0.748
_refine_diff_density_rms 0.092
_refine_ls_extinction_method none
_refine_ls_goodness_of_fit_ref 1.057
_refine_ls_hydrogen_treatment constr
_refine_ls_matrix_type full
_refine_ls_number_parameters 289
_refine_ls_number_reflns 6385
_refine_ls_number_restraints 0
_refine_ls_restrained_S_all 1.057
_refine_ls_R_factor_all 0.0239
_refine_ls_R_factor_gt 0.0216
_refine_ls_shift/su_max 0.002
_refine_ls_shift/su_mean 0.000
_refine_ls_structure_factor_coef Fsqd
_refine_ls_weighting_details 'w=1/[\s^2^(Fo^2^)+(0.0261P)^2^+0.6965P] where P=(Fo^2^+2Fc^2^)/3'
_refine_ls_weighting_scheme calc
_refine_ls_wR_factor_gt 0.0540
_refine_ls_wR_factor_ref 0.0550
_reflns_Friedel_coverage 0.000
_reflns_number_gt 6011
_reflns_number_total 6385
_reflns_threshold_expression 'I > 2\s(I)'
_cod_data_source_file d4dt01518e2.cif
_cod_data_source_block rad587_0m_a
_cod_depositor_comments 'Adding full bibliography for 7716823--7716824.cif.'
_cod_database_code 7716823
_shelx_shelxl_version_number 2017/1
_shelx_space_group_comment
;
The symmetry employed for this shelxl refinement is uniquely defined
by the following loop, which should always be used as a source of
symmetry information in preference to the above space-group names.
They are only intended as comments.
;
_shelx_estimated_absorpt_t_max 0.929
_shelx_estimated_absorpt_t_min 0.836
_olex2_refinement_description
;
1. Fixed Uiso
 At 1.2 times of:
  All C(H) groups
2.a Aromatic/amide H refined with riding coordinates:
 C3(H3), C5(H5), C6(H6), C8(H8), C9(H9), C10(H10), C11(H11), C14(H14),
 C15(H15), C17(H17), C18(H18), C19(H19), C20(H20), C21(H21), C23(H23), C24(H24),
  C25(H25), C26(H26), C27(H27)
;
_olex2_submission_special_instructions 'No special instructions were received'

loop_
_space_group_symop_operation_xyz
'x, y, z'
'-x, -y, -z'

loop_
_atom_site_label
_atom_site_type_symbol
_atom_site_fract_x
_atom_site_fract_y
_atom_site_fract_z
_atom_site_U_iso_or_equiv
_atom_site_adp_type
_atom_site_occupancy
_atom_site_site_symmetry_order
_atom_site_calc_flag
_atom_site_refinement_flags_posn
_atom_site_refinement_flags_adp
_atom_site_refinement_flags_occupancy
_atom_site_disorder_assembly
_atom_site_disorder_group
Sn Sn 0.56367(2) 0.63487(2) 0.23016(2) 0.01518(3) Uani 1 1 d . . . . .
O1 O 0.34714(14) 0.78279(12) 0.21275(10) 0.0203(2) Uani 1 1 d . . . . .
O2 O 0.74734(13) 0.52008(12) 0.31394(9) 0.0191(2) Uani 1 1 d . . . . .
N1 N 0.46854(15) 0.68907(13) 0.40259(11) 0.0160(2) Uani 1 1 d . . . . .
N2 N 0.58358(15) 0.65380(14) 0.46496(11) 0.0175(2) Uani 1 1 d . . . . .
C1 C 0.20363(18) 0.80398(15) 0.28835(13) 0.0176(3) Uani 1 1 d . . . . .
C2 C 0.18160(18) 0.79458(15) 0.40655(13) 0.0167(3) Uani 1 1 d . . . . .
C3 C 0.31747(18) 0.74936(15) 0.45570(13) 0.0173(3) Uani 1 1 d . . . . .
H3 H 0.295340 0.764664 0.533236 0.021 Uiso 1 1 calc R . . . .
C4 C 0.72345(17) 0.57039(15) 0.40962(12) 0.0156(2) Uani 1 1 d . . . . .
C5 C 0.0656(2) 0.84247(17) 0.24402(14) 0.0219(3) Uani 1 1 d . . . . .
H5 H 0.080848 0.845860 0.164456 0.026 Uiso 1 1 calc R . . . .
C6 C -0.0884(2) 0.87459(17) 0.31396(16) 0.0239(3) Uani 1 1 d . . . . .
H6 H -0.178381 0.897365 0.282384 0.029 Uiso 1 1 calc R . . . .
C7 C -0.11704(19) 0.87471(16) 0.43314(15) 0.0214(3) Uani 1 1 d . . . . .
C8 C -0.2776(2) 0.91419(18) 0.50406(17) 0.0271(3) Uani 1 1 d . . . . .
H8 H -0.366973 0.939283 0.471415 0.033 Uiso 1 1 calc R . . . .
C9 C -0.3072(2) 0.91705(19) 0.61825(17) 0.0285(4) Uani 1 1 d . . . . .
H9 H -0.415982 0.945614 0.664588 0.034 Uiso 1 1 calc R . . . .
C10 C -0.1749(2) 0.87726(18) 0.66663(15) 0.0249(3) Uani 1 1 d . . . . .
H10 H -0.194795 0.878916 0.746224 0.030 Uiso 1 1 calc R . . . .
C11 C -0.01687(19) 0.83591(16) 0.60022(14) 0.0210(3) Uani 1 1 d . . . . .
H11 H 0.070734 0.807777 0.634932 0.025 Uiso 1 1 calc R . . . .
C12 C 0.01746(18) 0.83455(15) 0.48103(14) 0.0178(3) Uani 1 1 d . . . . .
C13 C 0.86480(17) 0.53315(14) 0.45751(12) 0.0145(2) Uani 1 1 d . . . . .
C14 C 1.02186(18) 0.47858(16) 0.38779(12) 0.0167(3) Uani 1 1 d . . . . .
H14 H 1.036207 0.464133 0.311142 0.020 Uiso 1 1 calc R . . . .
C15 C 1.15679(17) 0.44544(16) 0.42990(12) 0.0167(3) Uani 1 1 d . . . . .
H15 H 1.263459 0.408326 0.382337 0.020 Uiso 1 1 calc R . . . .
C16 C 0.52308(18) 0.46678(16) 0.18812(12) 0.0170(3) Uani 1 1 d . . . . .
C17 C 0.3928(2) 0.48903(17) 0.14176(13) 0.0211(3) Uani 1 1 d . . . . .
H17 H 0.322147 0.579320 0.130741 0.025 Uiso 1 1 calc R . . . .
C18 C 0.3666(2) 0.37907(19) 0.11177(14) 0.0254(3) Uani 1 1 d . . . . .
H18 H 0.276954 0.394050 0.081622 0.030 Uiso 1 1 calc R . . . .
C19 C 0.4708(2) 0.2487(2) 0.12589(16) 0.0289(4) Uani 1 1 d . . . . .
H19 H 0.454225 0.174030 0.103588 0.035 Uiso 1 1 calc R . . . .
C20 C 0.6001(2) 0.22508(19) 0.17249(18) 0.0305(4) Uani 1 1 d . . . . .
H20 H 0.671136 0.134656 0.182511 0.037 Uiso 1 1 calc R . . . .
C21 C 0.6249(2) 0.33428(17) 0.20428(15) 0.0233(3) Uani 1 1 d . . . . .
H21 H 0.712130 0.318285 0.237292 0.028 Uiso 1 1 calc R . . . .
C22 C 0.71901(19) 0.73641(16) 0.11778(13) 0.0184(3) Uani 1 1 d . . . . .
C23 C 0.8866(2) 0.66345(18) 0.08470(14) 0.0237(3) Uani 1 1 d . . . . .
H23 H 0.928141 0.572899 0.115671 0.028 Uiso 1 1 calc R . . . .
C24 C 0.9921(2) 0.7235(2) 0.00661(15) 0.0276(3) Uani 1 1 d . . . . .
H24 H 1.105289 0.673601 -0.016488 0.033 Uiso 1 1 calc R . . . .
C25 C 0.9314(2) 0.8570(2) -0.03765(16) 0.0285(4) Uani 1 1 d . . . . .
H25 H 1.003473 0.898160 -0.090616 0.034 Uiso 1 1 calc R . . . .
C26 C 0.7673(2) 0.92923(19) -0.00486(16) 0.0276(3) Uani 1 1 d . . . . .
H26 H 0.726566 1.020324 -0.035034 0.033 Uiso 1 1 calc R . . . .
C27 C 0.6602(2) 0.86903(17) 0.07283(15) 0.0229(3) Uani 1 1 d . . . . .
H27 H 0.546914 0.919167 0.094807 0.028 Uiso 1 1 calc R . . . .

loop_
_atom_site_aniso_label
_atom_site_aniso_U_11
_atom_site_aniso_U_22
_atom_site_aniso_U_33
_atom_site_aniso_U_23
_atom_site_aniso_U_13
_atom_site_aniso_U_12
Sn 0.01370(5) 0.01802(5) 0.01481(5) -0.00163(3) -0.00572(3) -0.00456(4)
O1 0.0169(5) 0.0233(5) 0.0182(5) 0.0004(4) -0.0056(4) -0.0037(4)
O2 0.0160(5) 0.0224(5) 0.0188(5) -0.0051(4) -0.0080(4) -0.0018(4)
N1 0.0137(5) 0.0190(6) 0.0166(5) -0.0010(4) -0.0069(4) -0.0046(4)
N2 0.0125(5) 0.0237(6) 0.0174(6) -0.0023(5) -0.0076(4) -0.0040(5)
C1 0.0159(6) 0.0159(6) 0.0215(7) 0.0007(5) -0.0079(5) -0.0043(5)
C2 0.0145(6) 0.0158(6) 0.0212(7) -0.0002(5) -0.0076(5) -0.0046(5)
C3 0.0150(6) 0.0194(6) 0.0182(6) -0.0009(5) -0.0062(5) -0.0051(5)
C4 0.0146(6) 0.0187(6) 0.0151(6) 0.0007(5) -0.0060(5) -0.0066(5)
C5 0.0220(7) 0.0229(7) 0.0231(7) 0.0019(6) -0.0121(6) -0.0067(6)
C6 0.0186(7) 0.0249(8) 0.0310(8) 0.0027(6) -0.0134(6) -0.0071(6)
C7 0.0151(7) 0.0199(7) 0.0299(8) 0.0016(6) -0.0084(6) -0.0060(5)
C8 0.0146(7) 0.0277(8) 0.0378(9) 0.0005(7) -0.0083(6) -0.0055(6)
C9 0.0158(7) 0.0285(8) 0.0361(9) -0.0019(7) -0.0019(6) -0.0057(6)
C10 0.0203(7) 0.0242(8) 0.0272(8) -0.0029(6) -0.0018(6) -0.0068(6)
C11 0.0172(7) 0.0197(7) 0.0254(7) -0.0014(6) -0.0051(6) -0.0056(5)
C12 0.0141(6) 0.0152(6) 0.0245(7) 0.0005(5) -0.0068(5) -0.0046(5)
C13 0.0129(6) 0.0158(6) 0.0153(6) 0.0017(5) -0.0054(5) -0.0051(5)
C14 0.0139(6) 0.0220(7) 0.0141(6) -0.0013(5) -0.0050(5) -0.0047(5)
C15 0.0122(6) 0.0214(7) 0.0157(6) -0.0012(5) -0.0040(5) -0.0042(5)
C16 0.0180(6) 0.0213(7) 0.0135(6) -0.0021(5) -0.0029(5) -0.0090(5)
C17 0.0206(7) 0.0264(8) 0.0181(7) -0.0022(6) -0.0069(6) -0.0081(6)
C18 0.0248(8) 0.0359(9) 0.0220(7) -0.0055(6) -0.0064(6) -0.0157(7)
C19 0.0324(9) 0.0307(9) 0.0302(9) -0.0063(7) -0.0063(7) -0.0176(7)
C20 0.0304(9) 0.0222(8) 0.0403(10) -0.0028(7) -0.0118(8) -0.0081(7)
C21 0.0201(7) 0.0242(8) 0.0275(8) -0.0018(6) -0.0094(6) -0.0070(6)
C22 0.0177(7) 0.0233(7) 0.0172(6) -0.0028(5) -0.0057(5) -0.0087(5)
C23 0.0199(7) 0.0269(8) 0.0233(7) 0.0011(6) -0.0065(6) -0.0073(6)
C24 0.0181(7) 0.0358(9) 0.0267(8) -0.0007(7) -0.0036(6) -0.0086(7)
C25 0.0257(8) 0.0354(9) 0.0263(8) 0.0042(7) -0.0050(6) -0.0168(7)
C26 0.0296(9) 0.0241(8) 0.0297(8) 0.0025(6) -0.0075(7) -0.0117(7)
C27 0.0199(7) 0.0226(7) 0.0265(8) -0.0037(6) -0.0069(6) -0.0058(6)

loop_
_atom_type_symbol
_atom_type_description
_atom_type_scat_dispersion_real
_atom_type_scat_dispersion_imag
_atom_type_scat_source
C C 0.0033 0.0016 'International Tables Vol C Tables 4.2.6.8 and 6.1.1.4'
H H 0.0000 0.0000 'International Tables Vol C Tables 4.2.6.8 and 6.1.1.4'
N N 0.0061 0.0033 'International Tables Vol C Tables 4.2.6.8 and 6.1.1.4'
O O 0.0106 0.0060 'International Tables Vol C Tables 4.2.6.8 and 6.1.1.4'
Sn Sn -0.6537 1.4246 'International Tables Vol C Tables 4.2.6.8 and 6.1.1.4'

loop_
_geom_angle_atom_site_label_1
_geom_angle_atom_site_label_2
_geom_angle_atom_site_label_3
_geom_angle
_geom_angle_site_symmetry_1
_geom_angle_site_symmetry_3
_geom_angle_publ_flag
O1 Sn O2 156.00(5) . . ?
O1 Sn N1 82.63(5) . . ?
O1 Sn C16 97.86(5) . . ?
O1 Sn C22 96.05(5) . . ?
O2 Sn N1 73.69(4) . . ?
O2 Sn C22 91.64(5) . . ?
C16 Sn O2 96.61(5) . . ?
C16 Sn N1 117.92(5) . . ?
C16 Sn C22 123.84(6) . . ?
C22 Sn N1 117.71(5) . . ?
C1 O1 Sn 125.51(9) . . ?
C4 O2 Sn 111.69(9) . . ?
N2 N1 Sn 115.37(9) . . ?
C3 N1 Sn 127.95(10) . . ?
C3 N1 N2 116.68(13) . . ?
C4 N2 N1 110.26(12) . . ?
O1 C1 C2 124.20(13) . . ?
O1 C1 C5 116.18(14) . . ?
C2 C1 C5 119.59(14) . . ?
C1 C2 C3 121.70(14) . . ?
C1 C2 C12 119.49(13) . . ?
C3 C2 C12 118.79(14) . . ?
N1 C3 C2 125.25(14) . . ?
N1 C3 H3 117.4 . . ?
C2 C3 H3 117.4 . . ?
O2 C4 N2 124.71(13) . . ?
O2 C4 C13 117.46(13) . . ?
N2 C4 C13 117.81(13) . . ?
C1 C5 H5 119.5 . . ?
C6 C5 C1 120.98(15) . . ?
C6 C5 H5 119.5 . . ?
C5 C6 H6 119.3 . . ?
C5 C6 C7 121.36(14) . . ?
C7 C6 H6 119.3 . . ?
C8 C7 C6 120.72(15) . . ?
C8 C7 C12 119.86(16) . . ?
C12 C7 C6 119.42(14) . . ?
C7 C8 H8 119.3 . . ?
C9 C8 C7 121.43(16) . . ?
C9 C8 H8 119.3 . . ?
C8 C9 H9 120.4 . . ?
C8 C9 C10 119.20(16) . . ?
C10 C9 H9 120.4 . . ?
C9 C10 H10 119.6 . . ?
C11 C10 C9 120.86(17) . . ?
C11 C10 H10 119.6 . . ?
C10 C11 H11 119.4 . . ?
C10 C11 C12 121.16(15) . . ?
C12 C11 H11 119.4 . . ?
C7 C12 C2 118.96(14) . . ?
C11 C12 C2 123.56(14) . . ?
C11 C12 C7 117.48(14) . . ?
C14 C13 C4 119.13(13) . . ?
C15 C13 C4 120.84(13) 2_766 . ?
C15 C13 C14 120.02(12) 2_766 . ?
C13 C14 H14 119.8 . . ?
C15 C14 C13 120.32(13) . . ?
C15 C14 H14 119.8 . . ?
C13 C15 H15 120.2 2_766 . ?
C14 C15 C13 119.66(13) . 2_766 ?
C14 C15 H15 120.2 . . ?
C17 C16 Sn 119.58(11) . . ?
C21 C16 Sn 121.04(11) . . ?
C21 C16 C17 119.38(14) . . ?
C16 C17 H17 120.0 . . ?
C18 C17 C16 120.09(15) . . ?
C18 C17 H17 120.0 . . ?
C17 C18 H18 120.1 . . ?
C19 C18 C17 119.84(16) . . ?
C19 C18 H18 120.1 . . ?
C18 C19 H19 119.7 . . ?
C18 C19 C20 120.64(16) . . ?
C20 C19 H19 119.7 . . ?
C19 C20 H20 120.2 . . ?
C21 C20 C19 119.65(17) . . ?
C21 C20 H20 120.2 . . ?
C16 C21 H21 119.8 . . ?
C20 C21 C16 120.37(15) . . ?
C20 C21 H21 119.8 . . ?
C23 C22 Sn 118.09(12) . . ?
C27 C22 Sn 122.49(12) . . ?
C27 C22 C23 119.37(15) . . ?
C22 C23 H23 119.9 . . ?
C24 C23 C22 120.12(16) . . ?
C24 C23 H23 119.9 . . ?
C23 C24 H24 120.0 . . ?
C23 C24 C25 119.91(16) . . ?
C25 C24 H24 120.0 . . ?
C24 C25 H25 119.9 . . ?
C26 C25 C24 120.17(16) . . ?
C26 C25 H25 119.9 . . ?
C25 C26 H26 119.9 . . ?
C25 C26 C27 120.25(17) . . ?
C27 C26 H26 119.9 . . ?
C22 C27 C26 120.17(15) . . ?
C22 C27 H27 119.9 . . ?
C26 C27 H27 119.9 . . ?

loop_
_geom_bond_atom_site_label_1
_geom_bond_atom_site_label_2
_geom_bond_distance
_geom_bond_site_symmetry_2
_geom_bond_publ_flag
Sn O1 2.0688(11) . ?
Sn O2 2.1205(11) . ?
Sn N1 2.1409(13) . ?
Sn C16 2.1090(15) . ?
Sn C22 2.1213(15) . ?
O1 C1 1.3266(19) . ?
O2 C4 1.3070(18) . ?
N1 N2 1.3941(16) . ?
N1 C3 1.3013(19) . ?
N2 C4 1.3159(19) . ?
C1 C2 1.409(2) . ?
C1 C5 1.421(2) . ?
C2 C3 1.435(2) . ?
C2 C12 1.453(2) . ?
C3 H3 0.9500 . ?
C4 C13 1.4768(19) . ?
C5 H5 0.9500 . ?
C5 C6 1.363(2) . ?
C6 H6 0.9500 . ?
C6 C7 1.421(2) . ?
C7 C8 1.413(2) . ?
C7 C12 1.418(2) . ?
C8 H8 0.9500 . ?
C8 C9 1.362(3) . ?
C9 H9 0.9500 . ?
C9 C10 1.405(3) . ?
C10 H10 0.9500 . ?
C10 C11 1.376(2) . ?
C11 H11 0.9500 . ?
C11 C12 1.417(2) . ?
C13 C14 1.397(2) . ?
C13 C15 1.395(2) 2_766 ?
C14 H14 0.9500 . ?
C14 C15 1.3857(19) . ?
C15 H15 0.9500 . ?
C16 C17 1.400(2) . ?
C16 C21 1.388(2) . ?
C17 H17 0.9500 . ?
C17 C18 1.392(2) . ?
C18 H18 0.9500 . ?
C18 C19 1.375(3) . ?
C19 H19 0.9500 . ?
C19 C20 1.391(3) . ?
C20 H20 0.9500 . ?
C20 C21 1.388(2) . ?
C21 H21 0.9500 . ?
C22 C23 1.403(2) . ?
C22 C27 1.387(2) . ?
C23 H23 0.9500 . ?
C23 C24 1.392(2) . ?
C24 H24 0.9500 . ?
C24 C25 1.393(3) . ?
C25 H25 0.9500 . ?
C25 C26 1.376(3) . ?
C26 H26 0.9500 . ?
C26 C27 1.400(2) . ?
C27 H27 0.9500 . ?
